data_1505591
loop_
_publ_author_name
'Medina-Molner, Alfredo'
'Blacque, Olivier'
'Spingler, Bernhard'

_publ_section_title
;
 The synthesis of 1,2-bis(1,5,9-triazacyclododecyl)ethane: a showcase for
 the importance of the linker length within bis(alkylating) reagents.
;
_journal_issue 23
_journal_name_full 'Organic letters'
_journal_page_first 4829
_journal_page_last 4831
_journal_paper_doi 10.1021/ol7021627
_journal_volume 9
_journal_year 2007
_chemical_formula_sum 'C14 H23 F6 N3 O6 S2'
_chemical_formula_weight 507.47
_chemical_name_systematic
; 
 ? 
;
_space_group_IT_number 14
_symmetry_cell_setting monoclinic
_symmetry_space_group_name_Hall '-P 2yn'
_symmetry_space_group_name_H-M 'P 1 21/n 1'
_atom_sites_solution_hydrogens geom
_atom_sites_solution_primary direct
_atom_sites_solution_secondary difmap
_audit_creation_method SHELXL-97
_cell_angle_alpha 90.00
_cell_angle_beta 108.149(6)
_cell_angle_gamma 90.00
_cell_formula_units_Z 8
_cell_length_a 15.4218(8)
_cell_length_b 12.2877(4)
_cell_length_c 23.2598(11)
_cell_measurement_reflns_used 7997
_cell_measurement_temperature 183(2)
_cell_volume 4188.4(4)
_computing_cell_refinement 'IPDS (Stoe, 1999)'
_computing_data_collection 'IPDS (Stoe, 1999)'
_computing_data_reduction 'X-RED (Stoe, 1999)'
_computing_molecular_graphics 'ORTEP-3 (Farrugia, 1997)'
_computing_publication_material 'SHELXL-97 (Sheldrick, 1997)'
_computing_structure_refinement 'SHELXL-97 (Sheldrick, 1997)'
_computing_structure_solution 'SIR-97 (Altomare, 1999)'
_diffrn_ambient_temperature 183(2)
_diffrn_measured_fraction_theta_full 0.993
_diffrn_measured_fraction_theta_max 0.993
_diffrn_measurement_device_type 'Stoe IPDS'
_diffrn_measurement_method '/f oscillation scan'
_diffrn_radiation_monochromator graphite
_diffrn_radiation_source 'fine-focus sealed tube'
_diffrn_radiation_type MoK\a
_diffrn_radiation_wavelength 0.71073
_diffrn_reflns_av_R_equivalents 0.0671
_diffrn_reflns_av_sigmaI/netI 0.0337
_diffrn_reflns_limit_h_max 21
_diffrn_reflns_limit_h_min -21
_diffrn_reflns_limit_k_max 17
_diffrn_reflns_limit_k_min -17
_diffrn_reflns_limit_l_max 33
_diffrn_reflns_limit_l_min -33
_diffrn_reflns_number 89654
_diffrn_reflns_theta_full 30.50
_diffrn_reflns_theta_max 30.50
_diffrn_reflns_theta_min 2.68
_diffrn_standards_interval_count 'every image'
_diffrn_standards_interval_time 18
_diffrn_standards_number 50-200
_exptl_absorpt_coefficient_mu 0.344
_exptl_absorpt_correction_type none
_exptl_crystal_colour colourless
_exptl_crystal_density_diffrn 1.610
_exptl_crystal_density_method 'not measured'
_exptl_crystal_description plate
_exptl_crystal_F_000 2096
_exptl_crystal_size_max 0.3
_exptl_crystal_size_mid 0.2
_exptl_crystal_size_min 0.2
_refine_diff_density_max 0.605
_refine_diff_density_min -0.317
_refine_diff_density_rms 0.082
_refine_ls_extinction_method none
_refine_ls_goodness_of_fit_ref 1.089
_refine_ls_hydrogen_treatment constr
_refine_ls_matrix_type full
_refine_ls_number_parameters 559
_refine_ls_number_reflns 12688
_refine_ls_number_restraints 0
_refine_ls_restrained_S_all 1.089
_refine_ls_R_factor_all 0.0794
_refine_ls_R_factor_gt 0.0612
_refine_ls_shift/su_max 0.001
_refine_ls_shift/su_mean 0.000
_refine_ls_structure_factor_coef Fsqd
_refine_ls_weighting_details 'calc w=1/[\s^2^(Fo^2^)+(0.1239P)^2^+0.0000P] where P=(Fo^2^+2Fc^2^)/3'
_refine_ls_weighting_scheme calc
_refine_ls_wR_factor_gt 0.1792
_refine_ls_wR_factor_ref 0.1917
_reflns_number_gt 8973
_reflns_number_total 12688
_reflns_threshold_expression >2sigma(I)
_cod_data_source_file ol7021627-file004.cif
_cod_data_source_block am150305
_cod_original_cell_volume 4188.4(3)
_cod_original_sg_symbol_H-M P21/n
_cod_database_code 1505591

loop_
_symmetry_equiv_pos_as_xyz
'x, y, z'
'-x+1/2, y+1/2, -z+1/2'
'-x, -y, -z'
'x-1/2, -y-1/2, z-1/2'

loop_
_atom_site_label
_atom_site_type_symbol
_atom_site_fract_x
_atom_site_fract_y
_atom_site_fract_z
_atom_site_U_iso_or_equiv
_atom_site_adp_type
_atom_site_occupancy
_atom_site_symmetry_multiplicity
_atom_site_calc_flag
_atom_site_refinement_flags
C1 C 0.15108(13) -0.58460(16) 0.63377(9) 0.0357(4) Uani 1 1 d .
H1A H 0.2124 -0.6203 0.6455 0.043 Uiso 1 1 calc R
C2 C 0.15016(16) -0.62072(18) 0.73791(9) 0.0441(4) Uani 1 1 d .
H2A H 0.1151 -0.6536 0.7626 0.053 Uiso 1 1 calc R
H2B H 0.2068 -0.6635 0.7445 0.053 Uiso 1 1 calc R
C3 C 0.17431(18) -0.5044(2) 0.75789(11) 0.0518(5) Uani 1 1 d .
H3A H 0.1187 -0.4649 0.7586 0.062 Uiso 1 1 calc R
H3B H 0.2181 -0.5036 0.7993 0.062 Uiso 1 1 calc R
C4 C 0.21606(17) -0.4483(2) 0.71500(12) 0.0539(6) Uani 1 1 d .
H4A H 0.2218 -0.3694 0.7240 0.065 Uiso 1 1 calc R
H4B H 0.2779 -0.4778 0.7208 0.065 Uiso 1 1 calc R
C5 C 0.01512(16) -0.5434(2) 0.65695(10) 0.0510(5) Uani 1 1 d .
H5A H -0.0074 -0.5342 0.6921 0.061 Uiso 1 1 calc R
H5B H -0.0361 -0.5669 0.6216 0.061 Uiso 1 1 calc R
C6 C 0.05854(17) -0.4349(2) 0.64289(11) 0.0523(6) Uani 1 1 d .
H6A H 0.0268 -0.4096 0.6012 0.063 Uiso 1 1 calc R
H6B H 0.0555 -0.3768 0.6717 0.063 Uiso 1 1 calc R
C7 C 0.2009(3) -0.4023(2) 0.60929(17) 0.0695(8) Uani 1 1 d .
H7A H 0.1966 -0.3234 0.6165 0.083 Uiso 1 1 calc R
H7B H 0.2665 -0.4214 0.6204 0.083 Uiso 1 1 calc R
C8 C 0.1567(3) -0.4253(3) 0.54334(16) 0.0758(10) Uani 1 1 d .
H8A H 0.1919 -0.3901 0.5194 0.091 Uiso 1 1 calc R
H8B H 0.0941 -0.3950 0.5300 0.091 Uiso 1 1 calc R
C9 C 0.1532(2) -0.5464(2) 0.53284(12) 0.0571(6) Uani 1 1 d .
H9A H 0.1224 -0.5621 0.4895 0.069 Uiso 1 1 calc R
H9B H 0.2159 -0.5762 0.5440 0.069 Uiso 1 1 calc R
C10 C 0.08596(16) -0.7152(2) 0.55556(10) 0.0489(5) Uani 1 1 d .
H10A H 0.1444 -0.7555 0.5687 0.059 Uiso 1 1 calc R
H10B H 0.0587 -0.7247 0.5113 0.059 Uiso 1 1 calc R
C11 C 0.02194(16) -0.7594(2) 0.58764(12) 0.0511(5) Uani 1 1 d .
H11A H 0.0110 -0.8379 0.5785 0.061 Uiso 1 1 calc R
H11B H -0.0374 -0.7210 0.5733 0.061 Uiso 1 1 calc R
C12 C 0.06416(17) -0.74323(19) 0.65536(11) 0.0479(5) Uani 1 1 d .
H12A H 0.1179 -0.7915 0.6704 0.057 Uiso 1 1 calc R
H12B H 0.0193 -0.7640 0.6760 0.057 Uiso 1 1 calc R
C13 C 0.73603(12) -1.04581(15) 0.63279(8) 0.0347(3) Uani 1 1 d .
H13A H 0.6900 -1.0848 0.6474 0.042 Uiso 1 1 calc R
C14 C 0.76799(18) -0.9281(2) 0.72375(11) 0.0503(5) Uani 1 1 d .
H14A H 0.7737 -0.8517 0.7379 0.060 Uiso 1 1 calc R
H14B H 0.7154 -0.9611 0.7330 0.060 Uiso 1 1 calc R
C15 C 0.85388(18) -0.9896(2) 0.75657(10) 0.0517(5) Uani 1 1 d .
H15A H 0.8585 -0.9976 0.7998 0.062 Uiso 1 1 calc R
H15B H 0.9079 -0.9486 0.7541 0.062 Uiso 1 1 calc R
C16 C 0.85208(17) -1.1009(2) 0.72833(10) 0.0495(5) Uani 1 1 d .
H16A H 0.8051 -1.1466 0.7375 0.059 Uiso 1 1 calc R
H16B H 0.9120 -1.1368 0.7459 0.059 Uiso 1 1 calc R
C17 C 0.83768(15) -0.89592(19) 0.64155(11) 0.0458(5) Uani 1 1 d .
H17A H 0.8735 -0.8431 0.6718 0.055 Uiso 1 1 calc R
H17B H 0.8223 -0.8627 0.6008 0.055 Uiso 1 1 calc R
C18 C 0.89137(14) -1.0042(2) 0.64436(10) 0.0453(5) Uani 1 1 d .
H18A H 0.9007 -1.0199 0.6049 0.054 Uiso 1 1 calc R
H18B H 0.9516 -1.0005 0.6760 0.054 Uiso 1 1 calc R
C19 C 0.84036(18) -1.20456(19) 0.63525(12) 0.0520(5) Uani 1 1 d .
H19A H 0.9055 -1.2257 0.6485 0.062 Uiso 1 1 calc R
H19B H 0.8069 -1.2579 0.6523 0.062 Uiso 1 1 calc R
C20 C 0.80387(19) -1.2083(2) 0.56722(12) 0.0538(5) Uani 1 1 d .
H20A H 0.8017 -1.2847 0.5534 0.065 Uiso 1 1 calc R
H20B H 0.8451 -1.1674 0.5499 0.065 Uiso 1 1 calc R
C21 C 0.70883(19) -1.1593(2) 0.54499(11) 0.0533(5) Uani 1 1 d .
H21A H 0.6866 -1.1593 0.5002 0.064 Uiso 1 1 calc R
H21B H 0.6662 -1.2032 0.5597 0.064 Uiso 1 1 calc R
C22 C 0.62441(18) -0.9890(2) 0.54036(12) 0.0576(6) Uani 1 1 d .
H22A H 0.5761 -1.0228 0.5542 0.069 Uiso 1 1 calc R
H22B H 0.6062 -0.9951 0.4957 0.069 Uiso 1 1 calc R
C23 C 0.6351(2) -0.8702(2) 0.55873(14) 0.0620(7) Uani 1 1 d .
H23A H 0.6795 -0.8351 0.5417 0.074 Uiso 1 1 calc R
H23B H 0.5758 -0.8325 0.5421 0.074 Uiso 1 1 calc R
C24 C 0.66770(19) -0.8598(2) 0.62668(14) 0.0575(6) Uani 1 1 d .
H24A H 0.6178 -0.8812 0.6427 0.069 Uiso 1 1 calc R
H24B H 0.6830 -0.7827 0.6377 0.069 Uiso 1 1 calc R
C30 C -0.34549(17) -0.5258(2) 0.55911(13) 0.0552(6) Uani 1 1 d .
C40 C 0.42735(17) -0.7427(2) 0.63467(11) 0.0526(5) Uani 1 1 d .
C50 C 0.46682(18) -1.2473(3) 0.62640(13) 0.0626(7) Uani 1 1 d .
C60 C 0.84026(16) -0.9332(2) 0.44590(11) 0.0485(5) Uani 1 1 d .
N1 N 0.09350(11) -0.62541(14) 0.67091(7) 0.0372(3) Uani 1 1 d .
N2 N 0.15759(13) -0.46548(15) 0.65023(9) 0.0452(4) Uani 1 1 d .
N3 N 0.10251(13) -0.59816(16) 0.57011(8) 0.0436(4) Uani 1 1 d .
N4 N 0.75133(12) -0.93052(14) 0.65592(8) 0.0394(3) Uani 1 1 d .
N5 N 0.83090(11) -1.09157(14) 0.65986(8) 0.0378(3) Uani 1 1 d .
N6 N 0.71220(12) -1.04640(15) 0.56784(8) 0.0423(4) Uani 1 1 d .
O30 O -0.18274(17) -0.46508(18) 0.61854(16) 0.0962(10) Uani 1 1 d .
O31 O -0.25478(17) -0.6048(2) 0.66368(10) 0.0768(6) Uani 1 1 d .
O32 O -0.20123(14) -0.64748(16) 0.58009(10) 0.0623(5) Uani 1 1 d .
O40 O 0.30572(11) -0.76021(15) 0.68954(9) 0.0545(4) Uani 1 1 d .
O41 O 0.46581(11) -0.76876(17) 0.74991(8) 0.0567(4) Uani 1 1 d .
O42 O 0.39824(15) -0.59631(15) 0.70519(10) 0.0628(5) Uani 1 1 d .
O50 O 0.55056(15) -1.07685(17) 0.68302(12) 0.0724(6) Uani 1 1 d .
O51 O 0.53645(13) -1.23676(19) 0.74220(8) 0.0618(5) Uani 1 1 d .
O52 O 0.64039(11) -1.23814(14) 0.68239(8) 0.0501(4) Uani 1 1 d .
O60 O 0.81889(12) -0.83360(14) 0.34452(8) 0.0516(4) Uani 1 1 d .
O61 O 0.90754(13) -1.00068(15) 0.36338(9) 0.0573(4) Uani 1 1 d .
O62 O 0.97067(12) -0.83426(16) 0.41803(9) 0.0583(4) Uani 1 1 d .
F30 F -0.38391(16) -0.4483(2) 0.58218(12) 0.1036(8) Uani 1 1 d .
F31 F -0.40207(14) -0.60889(19) 0.54696(12) 0.0951(7) Uani 1 1 d .
F32 F -0.33888(15) -0.4892(2) 0.50764(10) 0.0979(8) Uani 1 1 d .
F40 F 0.42896(15) -0.84896(16) 0.62424(10) 0.0825(6) Uani 1 1 d .
F41 F 0.51038(12) -0.70312(18) 0.63986(9) 0.0748(5) Uani 1 1 d .
F42 F 0.36798(15) -0.69724(19) 0.58590(7) 0.0830(6) Uani 1 1 d .
F50 F 0.38535(12) -1.2103(2) 0.62632(11) 0.0933(7) Uani 1 1 d .
F51 F 0.46402(15) -1.35589(19) 0.62768(11) 0.0891(6) Uani 1 1 d .
F52 F 0.47967(16) -1.2184(3) 0.57431(8) 0.1011(8) Uani 1 1 d .
F60 F 0.89857(13) -0.99250(17) 0.48937(8) 0.0729(5) Uani 1 1 d .
F61 F 0.76483(12) -0.99169(17) 0.42383(9) 0.0717(5) Uani 1 1 d .
F62 F 0.81944(14) -0.84494(16) 0.47233(8) 0.0723(5) Uani 1 1 d .
S30 S -0.23322(4) -0.56438(5) 0.61171(3) 0.04894(14) Uani 1 1 d .
S40 S 0.39583(3) -0.71320(4) 0.70283(2) 0.04020(12) Uani 1 1 d .
S50 S 0.55867(4) -1.19313(5) 0.69085(2) 0.04434(13) Uani 1 1 d .
S60 S 0.89058(3) -0.89646(4) 0.38630(2) 0.04065(13) Uani 1 1 d .

loop_
_atom_site_aniso_label
_atom_site_aniso_U_11
_atom_site_aniso_U_22
_atom_site_aniso_U_33
_atom_site_aniso_U_23
_atom_site_aniso_U_13
_atom_site_aniso_U_12
C1 0.0369(8) 0.0347(8) 0.0361(9) 0.0015(7) 0.0122(7) 0.0037(7)
C2 0.0540(11) 0.0452(11) 0.0315(9) 0.0022(8) 0.0110(8) 0.0049(9)
C3 0.0565(13) 0.0510(12) 0.0404(11) -0.0035(9) 0.0041(9) 0.0089(10)
C4 0.0516(12) 0.0464(12) 0.0585(13) -0.0125(10) 0.0097(10) 0.0007(9)
C5 0.0420(10) 0.0688(15) 0.0404(10) -0.0083(10) 0.0101(8) 0.0157(10)
C6 0.0575(13) 0.0561(13) 0.0441(11) 0.0049(10) 0.0169(9) 0.0245(10)
C7 0.098(2) 0.0380(12) 0.091(2) 0.0017(13) 0.0565(19) -0.0041(13)
C8 0.117(3) 0.0540(15) 0.080(2) 0.0240(14) 0.065(2) 0.0227(16)
C9 0.0741(16) 0.0600(14) 0.0464(12) 0.0114(11) 0.0320(11) 0.0184(12)
C10 0.0496(11) 0.0569(13) 0.0383(10) -0.0131(9) 0.0111(8) 0.0056(9)
C11 0.0457(11) 0.0498(12) 0.0532(12) -0.0140(10) 0.0088(9) -0.0035(9)
C12 0.0541(12) 0.0428(11) 0.0489(11) -0.0027(9) 0.0191(9) -0.0104(9)
C13 0.0338(8) 0.0341(8) 0.0357(8) 0.0002(7) 0.0104(6) -0.0004(6)
C14 0.0586(13) 0.0535(13) 0.0441(11) -0.0103(10) 0.0234(10) -0.0029(10)
C15 0.0548(12) 0.0650(15) 0.0349(9) -0.0028(10) 0.0132(9) -0.0071(11)
C16 0.0536(12) 0.0565(13) 0.0340(9) 0.0074(9) 0.0075(8) 0.0049(10)
C17 0.0472(11) 0.0438(11) 0.0472(11) 0.0004(9) 0.0157(9) -0.0098(8)
C18 0.0380(9) 0.0561(12) 0.0435(10) -0.0042(9) 0.0151(8) -0.0064(8)
C19 0.0571(13) 0.0414(11) 0.0578(13) -0.0006(10) 0.0182(10) 0.0144(9)
C20 0.0662(14) 0.0464(12) 0.0553(13) -0.0130(10) 0.0284(11) -0.0007(10)
C21 0.0644(14) 0.0503(12) 0.0433(11) -0.0138(10) 0.0138(10) -0.0075(10)
C22 0.0508(12) 0.0638(15) 0.0466(12) 0.0066(11) -0.0019(10) 0.0059(11)
C23 0.0581(14) 0.0584(15) 0.0647(16) 0.0173(12) 0.0122(12) 0.0190(11)
C24 0.0562(13) 0.0475(12) 0.0681(16) 0.0009(11) 0.0184(11) 0.0169(10)
C30 0.0498(12) 0.0586(14) 0.0600(14) 0.0109(11) 0.0213(10) 0.0086(10)
C40 0.0525(12) 0.0606(14) 0.0438(11) -0.0051(10) 0.0138(9) 0.0079(10)
C50 0.0486(12) 0.088(2) 0.0482(13) 0.0041(13) 0.0113(10) -0.0019(12)
C60 0.0480(11) 0.0528(12) 0.0452(11) 0.0013(9) 0.0155(9) 0.0004(9)
N1 0.0363(7) 0.0417(8) 0.0336(7) -0.0016(6) 0.0108(6) 0.0028(6)
N2 0.0520(10) 0.0347(8) 0.0531(10) -0.0016(7) 0.0224(8) 0.0051(7)
N3 0.0473(9) 0.0523(10) 0.0322(8) 0.0019(7) 0.0140(7) 0.0088(7)
N4 0.0418(8) 0.0359(8) 0.0416(8) -0.0026(7) 0.0146(7) -0.0001(6)
N5 0.0348(7) 0.0415(8) 0.0367(8) -0.0004(6) 0.0107(6) 0.0032(6)
N6 0.0447(9) 0.0451(9) 0.0335(8) -0.0004(7) 0.0070(6) 0.0009(7)
O30 0.0625(13) 0.0463(11) 0.156(3) 0.0034(13) -0.0010(14) 0.0033(9)
O31 0.0778(14) 0.1063(18) 0.0510(10) 0.0112(11) 0.0269(10) 0.0277(13)
O32 0.0676(11) 0.0599(11) 0.0674(11) 0.0070(9) 0.0329(9) 0.0187(9)
O40 0.0404(8) 0.0548(9) 0.0681(11) 0.0104(8) 0.0165(7) 0.0037(7)
O41 0.0463(8) 0.0708(11) 0.0471(9) 0.0108(8) 0.0060(7) -0.0012(8)
O42 0.0796(13) 0.0438(9) 0.0789(13) -0.0055(9) 0.0451(11) -0.0018(8)
O50 0.0669(12) 0.0514(10) 0.0954(16) 0.0068(10) 0.0202(11) 0.0086(9)
O51 0.0553(10) 0.0882(14) 0.0471(9) 0.0103(9) 0.0236(8) 0.0075(9)
O52 0.0461(8) 0.0537(9) 0.0543(9) 0.0090(7) 0.0208(7) 0.0025(7)
O60 0.0556(9) 0.0503(9) 0.0429(8) 0.0008(7) 0.0065(7) 0.0061(7)
O61 0.0628(10) 0.0469(9) 0.0697(11) -0.0001(8) 0.0318(9) 0.0057(7)
O62 0.0506(9) 0.0630(11) 0.0555(10) 0.0034(8) 0.0079(7) -0.0128(8)
F30 0.0864(14) 0.1213(19) 0.0977(15) -0.0065(13) 0.0209(12) 0.0604(14)
F31 0.0635(11) 0.0895(14) 0.1144(17) 0.0255(13) 0.0017(11) -0.0138(10)
F32 0.0794(13) 0.138(2) 0.0811(13) 0.0587(14) 0.0327(10) 0.0269(13)
F40 0.0927(13) 0.0693(11) 0.0849(13) -0.0278(10) 0.0270(10) 0.0143(10)
F41 0.0637(9) 0.0998(14) 0.0755(11) -0.0021(10) 0.0427(9) 0.0023(9)
F42 0.0937(13) 0.1089(15) 0.0409(8) 0.0080(9) 0.0130(8) 0.0271(11)
F50 0.0436(8) 0.1340(19) 0.0918(14) -0.0001(13) 0.0058(9) 0.0100(10)
F51 0.0809(13) 0.0803(13) 0.0966(15) -0.0190(11) 0.0140(11) -0.0216(10)
F52 0.0908(14) 0.164(2) 0.0412(8) 0.0127(11) 0.0104(9) -0.0137(14)
F60 0.0708(10) 0.0878(13) 0.0583(9) 0.0308(9) 0.0173(8) 0.0105(9)
F61 0.0607(9) 0.0904(13) 0.0690(10) -0.0041(9) 0.0274(8) -0.0240(8)
F62 0.0917(12) 0.0734(11) 0.0625(10) -0.0091(8) 0.0393(9) 0.0086(9)
S30 0.0476(3) 0.0424(3) 0.0585(3) 0.0033(2) 0.0190(2) 0.0075(2)
S40 0.0395(2) 0.0405(2) 0.0419(2) 0.00229(19) 0.01459(19) 0.00160(18)
S50 0.0427(3) 0.0486(3) 0.0430(3) 0.0068(2) 0.0152(2) 0.0040(2)
S60 0.0392(2) 0.0391(2) 0.0419(3) 0.00104(19) 0.01010(19) 0.00047(18)

loop_
_atom_type_symbol
_atom_type_description
_atom_type_scat_dispersion_real
_atom_type_scat_dispersion_imag
_atom_type_scat_source
C C 0.0033 0.0016 'International Tables Vol C Tables 4.2.6.8 and 6.1.1.4'
H H 0.0000 0.0000 'International Tables Vol C Tables 4.2.6.8 and 6.1.1.4'
N N 0.0061 0.0033 'International Tables Vol C Tables 4.2.6.8 and 6.1.1.4'
O O 0.0106 0.0060 'International Tables Vol C Tables 4.2.6.8 and 6.1.1.4'
F F 0.0171 0.0103 'International Tables Vol C Tables 4.2.6.8 and 6.1.1.4'
S S 0.1246 0.1234 'International Tables Vol C Tables 4.2.6.8 and 6.1.1.4'

loop_
_geom_angle_atom_site_label_1
_geom_angle_atom_site_label_2
_geom_angle_atom_site_label_3
_geom_angle
N3 C1 N1 109.84(16)
N3 C1 N2 110.12(16)
N1 C1 N2 100.50(15)
N3 C1 H1A 111.9
N1 C1 H1A 111.9
N2 C1 H1A 111.9
C3 C2 N1 110.85(17)
C3 C2 H2A 109.5
N1 C2 H2A 109.5
C3 C2 H2B 109.5
N1 C2 H2B 109.5
H2A C2 H2B 108.1
C4 C3 C2 110.0(2)
C4 C3 H3A 109.7
C2 C3 H3A 109.7
C4 C3 H3B 109.7
C2 C3 H3B 109.7
H3A C3 H3B 108.2
N2 C4 C3 110.5(2)
N2 C4 H4A 109.6
C3 C4 H4A 109.6
N2 C4 H4B 109.6
C3 C4 H4B 109.6
H4A C4 H4B 108.1
N1 C5 C6 104.10(18)
N1 C5 H5A 110.9
C6 C5 H5A 110.9
N1 C5 H5B 110.9
C6 C5 H5B 110.9
H5A C5 H5B 109.0
N2 C6 C5 104.11(17)
N2 C6 H6A 110.9
C5 C6 H6A 110.9
N2 C6 H6B 110.9
C5 C6 H6B 110.9
H6A C6 H6B 109.0
C8 C7 N2 113.1(3)
C8 C7 H7A 109.0
N2 C7 H7A 109.0
C8 C7 H7B 109.0
N2 C7 H7B 109.0
H7A C7 H7B 107.8
C7 C8 C9 109.5(2)
C7 C8 H8A 109.8
C9 C8 H8A 109.8
C7 C8 H8B 109.8
C9 C8 H8B 109.8
H8A C8 H8B 108.2
N3 C9 C8 109.2(2)
N3 C9 H9A 109.8
C8 C9 H9A 109.8
N3 C9 H9B 109.8
C8 C9 H9B 109.8
H9A C9 H9B 108.3
N3 C10 C11 109.21(18)
N3 C10 H10A 109.8
C11 C10 H10A 109.8
N3 C10 H10B 109.8
C11 C10 H10B 109.8
H10A C10 H10B 108.3
C10 C11 C12 109.25(19)
C10 C11 H11A 109.8
C12 C11 H11A 109.8
C10 C11 H11B 109.8
C12 C11 H11B 109.8
H11A C11 H11B 108.3
C11 C12 N1 111.72(19)
C11 C12 H12A 109.3
N1 C12 H12A 109.3
C11 C12 H12B 109.3
N1 C12 H12B 109.3
H12A C12 H12B 107.9
N6 C13 N4 109.86(16)
N6 C13 N5 109.47(16)
N4 C13 N5 100.22(14)
N6 C13 H13A 112.2
N4 C13 H13A 112.2
N5 C13 H13A 112.2
C15 C14 N4 110.69(18)
C15 C14 H14A 109.5
N4 C14 H14A 109.5
C15 C14 H14B 109.5
N4 C14 H14B 109.5
H14A C14 H14B 108.1
C14 C15 C16 109.80(19)
C14 C15 H15A 109.7
C16 C15 H15A 109.7
C14 C15 H15B 109.7
C16 C15 H15B 109.7
H15A C15 H15B 108.2
C15 C16 N5 110.69(18)
C15 C16 H16A 109.5
N5 C16 H16A 109.5
C15 C16 H16B 109.5
N5 C16 H16B 109.5
H16A C16 H16B 108.1
N4 C17 C18 103.92(16)
N4 C17 H17A 111.0
C18 C17 H17A 111.0
N4 C17 H17B 111.0
C18 C17 H17B 111.0
H17A C17 H17B 109.0
N5 C18 C17 104.66(16)
N5 C18 H18A 110.8
C17 C18 H18A 110.8
N5 C18 H18B 110.8
C17 C18 H18B 110.8
H18A C18 H18B 108.9
C20 C19 N5 111.95(19)
C20 C19 H19A 109.2
N5 C19 H19A 109.2
C20 C19 H19B 109.2
N5 C19 H19B 109.2
H19A C19 H19B 107.9
C19 C20 C21 110.5(2)
C19 C20 H20A 109.5
C21 C20 H20A 109.5
C19 C20 H20B 109.5
C21 C20 H20B 109.5
H20A C20 H20B 108.1
N6 C21 C20 109.10(19)
N6 C21 H21A 109.9
C20 C21 H21A 109.9
N6 C21 H21B 109.9
C20 C21 H21B 109.9
H21A C21 H21B 108.3
N6 C22 C23 109.4(2)
N6 C22 H22A 109.8
C23 C22 H22A 109.8
N6 C22 H22B 109.8
C23 C22 H22B 109.8
H22A C22 H22B 108.2
C24 C23 C22 110.4(2)
C24 C23 H23A 109.6
C22 C23 H23A 109.6
C24 C23 H23B 109.6
C22 C23 H23B 109.6
H23A C23 H23B 108.1
C23 C24 N4 112.2(2)
C23 C24 H24A 109.2
N4 C24 H24A 109.2
C23 C24 H24B 109.2
N4 C24 H24B 109.2
H24A C24 H24B 107.9
F32 C30 F31 107.7(3)
F32 C30 F30 107.2(3)
F31 C30 F30 107.2(3)
F32 C30 S30 111.70(18)
F31 C30 S30 111.47(19)
F30 C30 S30 111.3(2)
F40 C40 F42 107.6(2)
F40 C40 F41 107.5(2)
F42 C40 F41 107.9(2)
F40 C40 S40 112.1(2)
F42 C40 S40 110.79(17)
F41 C40 S40 110.73(17)
F52 C50 F50 108.3(3)
F52 C50 F51 107.5(3)
F50 C50 F51 107.6(3)
F52 C50 S50 110.5(2)
F50 C50 S50 111.3(2)
F51 C50 S50 111.4(2)
F61 C60 F62 108.1(2)
F61 C60 F60 107.4(2)
F62 C60 F60 107.2(2)
F61 C60 S60 111.42(17)
F62 C60 S60 111.47(18)
F60 C60 S60 111.09(17)
C1 N1 C12 111.37(16)
C1 N1 C5 103.13(16)
C12 N1 C5 114.75(18)
C1 N1 C2 108.65(16)
C12 N1 C2 108.05(16)
C5 N1 C2 110.73(16)
C1 N2 C4 111.13(17)
C1 N2 C6 102.99(17)
C4 N2 C6 110.00(18)
C1 N2 C7 109.93(18)
C4 N2 C7 108.0(2)
C6 N2 C7 114.8(2)
C1 N3 C9 110.5(2)
C1 N3 C10 110.09(17)
C9 N3 C10 111.60(18)
C13 N4 C14 110.28(17)
C13 N4 C24 111.05(17)
C14 N4 C24 107.31(18)
C13 N4 C17 103.49(15)
C14 N4 C17 110.14(17)
C24 N4 C17 114.57(19)
C13 N5 C19 112.08(16)
C13 N5 C16 109.13(16)
C19 N5 C16 107.94(17)
C13 N5 C18 102.83(15)
C19 N5 C18 114.31(17)
C16 N5 C18 110.43(17)
C13 N6 C21 110.52(17)
C13 N6 C22 110.51(18)
C21 N6 C22 111.43(19)
O30 S30 O32 113.75(17)
O30 S30 O31 117.5(2)
O32 S30 O31 113.09(14)
O30 S30 C30 102.75(14)
O32 S30 C30 104.18(13)
O31 S30 C30 103.37(13)
O42 S40 O40 114.77(12)
O42 S40 O41 115.99(13)
O40 S40 O41 114.43(11)
O42 S40 C40 102.69(12)
O40 S40 C40 103.42(12)
O41 S40 C40 103.01(11)
O50 S50 O51 116.04(15)
O50 S50 O52 114.04(12)
O51 S50 O52 114.34(11)
O50 S50 C50 103.97(15)
O51 S50 C50 102.67(13)
O52 S50 C50 103.52(13)
O61 S60 O62 115.72(12)
O61 S60 O60 114.47(11)
O62 S60 O60 114.43(11)
O61 S60 C60 103.18(11)
O62 S60 C60 103.80(11)
O60 S60 C60 102.90(11)

loop_
_geom_bond_atom_site_label_1
_geom_bond_atom_site_label_2
_geom_bond_distance
C1 N3 1.446(3)
C1 N1 1.505(3)
C1 N2 1.508(3)
C1 H1A 1.0000
C2 C3 1.513(3)
C2 N1 1.532(3)
C2 H2A 0.9900
C2 H2B 0.9900
C3 C4 1.512(4)
C3 H3A 0.9900
C3 H3B 0.9900
C4 N2 1.510(3)
C4 H4A 0.9900
C4 H4B 0.9900
C5 N1 1.529(3)
C5 C6 1.571(4)
C5 H5A 0.9900
C5 H5B 0.9900
C6 N2 1.530(3)
C6 H6A 0.9900
C6 H6B 0.9900
C7 C8 1.499(5)
C7 N2 1.534(3)
C7 H7A 0.9900
C7 H7B 0.9900
C8 C9 1.507(4)
C8 H8A 0.9900
C8 H8B 0.9900
C9 N3 1.479(3)
C9 H9A 0.9900
C9 H9B 0.9900
C10 N3 1.481(3)
C10 C11 1.512(4)
C10 H10A 0.9900
C10 H10B 0.9900
C11 C12 1.518(3)
C11 H11A 0.9900
C11 H11B 0.9900
C12 N1 1.526(3)
C12 H12A 0.9900
C12 H12B 0.9900
C13 N6 1.439(3)
C13 N4 1.508(2)
C13 N5 1.510(2)
C13 H13A 1.0000
C14 C15 1.510(4)
C14 N4 1.518(3)
C14 H14A 0.9900
C14 H14B 0.9900
C15 C16 1.514(4)
C15 H15A 0.9900
C15 H15B 0.9900
C16 N5 1.527(3)
C16 H16A 0.9900
C16 H16B 0.9900
C17 N4 1.531(3)
C17 C18 1.558(3)
C17 H17A 0.9900
C17 H17B 0.9900
C18 N5 1.536(3)
C18 H18A 0.9900
C18 H18B 0.9900
C19 C20 1.506(4)
C19 N5 1.526(3)
C19 H19A 0.9900
C19 H19B 0.9900
C20 C21 1.519(4)
C20 H20A 0.9900
C20 H20B 0.9900
C21 N6 1.481(3)
C21 H21A 0.9900
C21 H21B 0.9900
C22 N6 1.483(3)
C22 C23 1.516(4)
C22 H22A 0.9900
C22 H22B 0.9900
C23 C24 1.507(4)
C23 H23A 0.9900
C23 H23B 0.9900
C24 N4 1.528(3)
C24 H24A 0.9900
C24 H24B 0.9900
C30 F32 1.312(3)
C30 F31 1.315(4)
C30 F30 1.321(3)
C30 S30 1.844(3)
C40 F40 1.330(3)
C40 F42 1.338(3)
C40 F41 1.339(3)
C40 S40 1.833(3)
C50 F52 1.335(3)
C50 F50 1.335(3)
C50 F51 1.336(4)
C50 S50 1.837(3)
C60 F61 1.327(3)
C60 F62 1.334(3)
C60 F60 1.340(3)
C60 S60 1.843(2)
O30 S30 1.429(2)
O31 S30 1.438(2)
O32 S30 1.433(2)
O40 S40 1.4466(18)
O41 S40 1.4470(18)
O42 S40 1.4374(19)
O50 S50 1.441(2)
O51 S50 1.4443(19)
O52 S50 1.4449(17)
O60 S60 1.4470(17)
O61 S60 1.4420(19)
O62 S60 1.4445(18)

loop_
_geom_torsion_atom_site_label_1
_geom_torsion_atom_site_label_2
_geom_torsion_atom_site_label_3
_geom_torsion_atom_site_label_4
_geom_torsion
N1 C2 C3 C4 -51.1(3)
C2 C3 C4 N2 49.5(3)
N1 C5 C6 N2 0.0(2)
N2 C7 C8 C9 -52.3(3)
C7 C8 C9 N3 57.9(3)
N3 C10 C11 C12 -58.9(2)
C10 C11 C12 N1 52.2(3)
N4 C14 C15 C16 -50.2(3)
C14 C15 C16 N5 51.0(3)
N4 C17 C18 N5 0.2(2)
N5 C19 C20 C21 -49.9(3)
C19 C20 C21 N6 57.1(3)
N6 C22 C23 C24 -56.4(3)
C22 C23 C24 N4 50.5(3)
N3 C1 N1 C12 55.5(2)
N2 C1 N1 C12 171.50(16)
N3 C1 N1 C5 -68.10(19)
N2 C1 N1 C5 47.93(18)
N3 C1 N1 C2 174.37(16)
N2 C1 N1 C2 -69.60(18)
C11 C12 N1 C1 -50.7(2)
C11 C12 N1 C5 65.9(2)
C11 C12 N1 C2 -169.99(19)
C6 C5 N1 C1 -29.3(2)
C6 C5 N1 C12 -150.62(18)
C6 C5 N1 C2 86.7(2)
C3 C2 N1 C1 64.2(2)
C3 C2 N1 C12 -174.81(19)
C3 C2 N1 C5 -48.4(3)
N3 C1 N2 C4 -174.34(18)
N1 C1 N2 C4 69.8(2)
N3 C1 N2 C6 67.9(2)
N1 C1 N2 C6 -47.90(18)
N3 C1 N2 C7 -54.9(2)
N1 C1 N2 C7 -170.7(2)
C3 C4 N2 C1 -62.0(2)
C3 C4 N2 C6 51.4(2)
C3 C4 N2 C7 177.3(2)
C5 C6 N2 C1 29.3(2)
C5 C6 N2 C4 -89.3(2)
C5 C6 N2 C7 148.8(2)
C8 C7 N2 C1 50.6(3)
C8 C7 N2 C4 172.0(2)
C8 C7 N2 C6 -65.0(3)
N1 C1 N3 C9 173.12(17)
N2 C1 N3 C9 63.3(2)
N1 C1 N3 C10 -63.1(2)
N2 C1 N3 C10 -172.91(17)
C8 C9 N3 C1 -64.8(3)
C8 C9 N3 C10 172.3(2)
C11 C10 N3 C1 65.5(2)
C11 C10 N3 C9 -171.3(2)
N6 C13 N4 C14 174.85(17)
N5 C13 N4 C14 -69.98(18)
N6 C13 N4 C24 56.0(2)
N5 C13 N4 C24 171.20(18)
N6 C13 N4 C17 -67.37(19)
N5 C13 N4 C17 47.80(18)
C15 C14 N4 C13 63.0(2)
C15 C14 N4 C24 -175.9(2)
C15 C14 N4 C17 -50.6(2)
C23 C24 N4 C13 -50.1(3)
C23 C24 N4 C14 -170.7(2)
C23 C24 N4 C17 66.7(3)
C18 C17 N4 C13 -29.5(2)
C18 C17 N4 C14 88.4(2)
C18 C17 N4 C24 -150.52(19)
N6 C13 N5 C19 -55.0(2)
N4 C13 N5 C19 -170.51(17)
N6 C13 N5 C16 -174.56(17)
N4 C13 N5 C16 69.98(19)
N6 C13 N5 C18 68.19(19)
N4 C13 N5 C18 -47.28(17)
C20 C19 N5 C13 49.0(3)
C20 C19 N5 C16 169.2(2)
C20 C19 N5 C18 -67.5(3)
C15 C16 N5 C13 -64.0(2)
C15 C16 N5 C19 173.9(2)
C15 C16 N5 C18 48.3(2)
C17 C18 N5 C13 29.0(2)
C17 C18 N5 C19 150.70(18)
C17 C18 N5 C16 -87.4(2)
N4 C13 N6 C21 172.57(17)
N5 C13 N6 C21 63.4(2)
N4 C13 N6 C22 -63.6(2)
N5 C13 N6 C22 -172.75(18)
C20 C21 N6 C13 -65.0(2)
C20 C21 N6 C22 171.7(2)
C23 C22 N6 C13 64.0(3)
C23 C22 N6 C21 -172.7(2)
F32 C30 S30 O30 59.0(3)
F31 C30 S30 O30 179.6(3)
F30 C30 S30 O30 -60.8(3)
F32 C30 S30 O32 -59.9(3)
F31 C30 S30 O32 60.7(2)
F30 C30 S30 O32 -179.7(2)
F32 C30 S30 O31 -178.3(2)
F31 C30 S30 O31 -57.7(3)
F30 C30 S30 O31 61.9(3)
F40 C40 S40 O42 -179.92(19)
F42 C40 S40 O42 -59.7(2)
F41 C40 S40 O42 60.0(2)
F40 C40 S40 O40 -60.2(2)
F42 C40 S40 O40 60.0(2)
F41 C40 S40 O40 179.67(18)
F40 C40 S40 O41 59.2(2)
F42 C40 S40 O41 179.4(2)
F41 C40 S40 O41 -60.9(2)
F52 C50 S50 O50 61.7(3)
F50 C50 S50 O50 -58.7(3)
F51 C50 S50 O50 -178.9(2)
F52 C50 S50 O51 -177.0(2)
F50 C50 S50 O51 62.6(3)
F51 C50 S50 O51 -57.6(2)
F52 C50 S50 O52 -57.7(3)
F50 C50 S50 O52 -178.1(2)
F51 C50 S50 O52 61.7(2)
F61 C60 S60 O61 -58.8(2)
F62 C60 S60 O61 -179.67(18)
F60 C60 S60 O61 60.8(2)
F61 C60 S60 O62 -179.91(19)
F62 C60 S60 O62 59.2(2)
F60 C60 S60 O62 -60.3(2)
F61 C60 S60 O60 60.5(2)
F62 C60 S60 O60 -60.32(19)
F60 C60 S60 O60 -179.81(18)
